data_7038208
loop_
_publ_author_name
'Duan, Hai-Bao'
'Yu, Shan-Shan'
'Tong, Yuan-Bo'
'Zhou, Hong'
'Ren, Xiao-Ming'

_publ_section_title
;
 Two in one: switchable ion conductivity and white light emission
 integrated in an iodoplumbate-based twin chain hybrid crystal.
;
_journal_issue 11
_journal_name_full 'Dalton transactions (Cambridge, England : 2003)'
_journal_page_first 4810
_journal_page_last 4818
_journal_paper_doi 10.1039/c5dt04594k
_journal_volume 45
_journal_year 2016
_chemical_formula_moiety 'I6 Pb2, 2(C12 H21 N2)'
_chemical_formula_sum 'C24 H42 I6 N4 Pb2'
_chemical_formula_weight 1562.39
_chemical_name_systematic
;
 ? 
;
_space_group_crystal_system orthorhombic
_space_group_IT_number 60
_space_group_name_Hall '-P 2n 2ab'
_space_group_name_H-M_alt 'P b c n'
_symmetry_space_group_name_Hall '-P 2n 2ab'
_symmetry_space_group_name_H-M 'P b c n'
_atom_sites_solution_hydrogens geom
_audit_block_doi 10.5517/cc13g8xr
_audit_creation_date 2016-01-21
_audit_creation_method
;
Olex2 1.2-dev
(compiled 2016.01.04 svn.r3250 for OlexSys, GUI svn.r3563)
;
_audit_update_record
;
2016-01-26 deposited with the CCDC.
2016-02-01 downloaded from the CCDC.
;
_cell_angle_alpha 90
_cell_angle_beta 90
_cell_angle_gamma 90
_cell_formula_units_Z 8
_cell_length_a 21.089(3)
_cell_length_b 8.9287(11)
_cell_length_c 42.348(5)
_cell_measurement_reflns_used 9957
_cell_measurement_temperature 393(2)
_cell_measurement_theta_max 23.5418
_cell_measurement_theta_min 2.5217
_cell_volume 7974.0(18)
_computing_cell_refinement 'Bruker SMART'
_computing_data_collection 'Bruker SMART'
_computing_data_reduction 'Bruker SAINT'
_computing_molecular_graphics 'Olex2 (Dolomanov et al., 2009)'
_computing_publication_material 'Olex2 (Dolomanov et al., 2009)'
_computing_structure_refinement 'ShelXL (Sheldrick, 2015)'
_computing_structure_solution 'SHELXS-97 (Sheldrick, 1990)'
_diffrn_ambient_temperature 393.15
_diffrn_measured_fraction_theta_full 1.000
_diffrn_measured_fraction_theta_max 0.994
_diffrn_measurement_device_type 'Smart CCD area detector'
_diffrn_radiation_type MoK\a
_diffrn_radiation_wavelength 0.71073
_diffrn_reflns_av_R_equivalents 0.1788
_diffrn_reflns_av_unetI/netI 0.1243
_diffrn_reflns_Laue_measured_fraction_full 1.000
_diffrn_reflns_Laue_measured_fraction_max 0.994
_diffrn_reflns_limit_h_max 27
_diffrn_reflns_limit_h_min -27
_diffrn_reflns_limit_k_max 10
_diffrn_reflns_limit_k_min -11
_diffrn_reflns_limit_l_max 55
_diffrn_reflns_limit_l_min -52
_diffrn_reflns_number 79927
_diffrn_reflns_point_group_measured_fraction_full 1.000
_diffrn_reflns_point_group_measured_fraction_max 0.994
_diffrn_reflns_theta_full 25.242
_diffrn_reflns_theta_max 27.650
_diffrn_reflns_theta_min 0.962
_exptl_absorpt_coefficient_mu 13.099
_exptl_absorpt_correction_T_max 0.298
_exptl_absorpt_correction_T_min 0.046
_exptl_absorpt_correction_type multi-scan
_exptl_absorpt_process_details 'SADABS(Bruker, 2000)'
_exptl_crystal_colour yellowish
_exptl_crystal_density_diffrn 2.603
_exptl_crystal_density_method 'not measured'
_exptl_crystal_description needle
_exptl_crystal_F_000 5568
_exptl_crystal_size_max 0.4
_exptl_crystal_size_mid 0.2
_exptl_crystal_size_min 0.1
_refine_diff_density_max 1.078
_refine_diff_density_min -2.262
_refine_diff_density_rms 0.284
_refine_ls_extinction_method none
_refine_ls_goodness_of_fit_ref 1.006
_refine_ls_hydrogen_treatment constr
_refine_ls_matrix_type full
_refine_ls_number_parameters 327
_refine_ls_number_reflns 9246
_refine_ls_number_restraints 180
_refine_ls_restrained_S_all 0.999
_refine_ls_R_factor_all 0.1912
_refine_ls_R_factor_gt 0.0718
_refine_ls_shift/su_max 0.002
_refine_ls_shift/su_mean 0.000
_refine_ls_structure_factor_coef Fsqd
_refine_ls_weighting_details 'w=1/[\s^2^(Fo^2^)+(0.0773P)^2^+9.7067P] where P=(Fo^2^+2Fc^2^)/3'
_refine_ls_weighting_scheme calc
_refine_ls_wR_factor_gt 0.1446
_refine_ls_wR_factor_ref 0.1813
_reflns_Friedel_coverage 0.000
_reflns_number_gt 4195
_reflns_number_total 9246
_reflns_threshold_expression 'I > 2\s(I)'
_cod_data_source_file c5dt04594k2.cif
_cod_data_source_block 2
_cod_depositor_comments 'Adding full bibliography for 7038207--7038209.cif.'
_cod_database_code 7038208
_shelx_space_group_comment
;
The symmetry employed for this shelxl refinement is uniquely defined
by the following loop, which should always be used as a source of
symmetry information in preference to the above space-group names.
They are only intended as comments.
;
_olex2_refinement_description
;
1. Fixed Uiso
 At 1.2 times of:
  All C(H) groups, All C(H,H) groups, All N(H,H) groups
 At 1.5 times of:
  All C(H,H,H) groups
2. Rigid body (RIGU) restrains
 C6, N1, H1A, H1B, C3, C2, C4, C1, H2, H4, C5, N2, H1, H5, H6A, H6B, C7, H7A,
 H7B, C8, H8A, H8B, C9, H9A, H9B, C10, H10A, H10B, C11, H11A, H11B, C12, H12A,
 H12B, H12C
 with sigma for 1-2 distances of 0.004 and sigma for 1-3 distances of 0.004
 C20, N3, H3A, H3B, C15, C14, C16, C13, H14, H16, C17, N4, H13, H17, C18, H18A,
  H18B, C19, H19A, H19B, H20A, H20B, C21, H21A, H21B, C22, H22A, H22B, C23,
 H23A, H23B, C24, H24A, H24B, H24C
 with sigma for 1-2 distances of 0.004 and sigma for 1-3 distances of 0.004
3.a Secondary CH2 refined with riding coordinates:
 C6(H6A,H6B), C7(H7A,H7B), C8(H8A,H8B), C9(H9A,H9B), C10(H10A,H10B), C11(H11A,
 H11B), C18(H18A,H18B), C19(H19A,H19B), C20(H20A,H20B), C21(H21A,H21B),
 C22(H22A,H22B), C23(H23A,H23B)
3.b Aromatic/amide H refined with riding coordinates:
 C1(H1), C2(H2), C4(H4), C5(H5), C13(H13), C14(H14), C16(H16), C17(H17)
3.c X=CH2 refined with riding coordinates:
 N1(H1A,H1B), N3(H3A,H3B)
3.d Idealised Me refined as rotating group:
 C12(H12A,H12B,H12C), C24(H24A,H24B,H24C)
;
_shelx_shelxl_version_number 2014/7
_olex2_submission_special_instructions 'No special instructions were received'

loop_
_space_group_symop_operation_xyz
'x, y, z'
'-x+1/2, -y+1/2, z+1/2'
'x+1/2, -y+1/2, -z'
'-x, y, -z+1/2'
'-x, -y, -z'
'x-1/2, y-1/2, -z-1/2'
'-x-1/2, y-1/2, z'
'x, -y, z-1/2'

loop_
_atom_site_label
_atom_site_type_symbol
_atom_site_fract_x
_atom_site_fract_y
_atom_site_fract_z
_atom_site_U_iso_or_equiv
_atom_site_adp_type
_atom_site_occupancy
_atom_site_site_symmetry_order
_atom_site_calc_flag
_atom_site_refinement_flags_posn
_atom_site_refinement_flags_adp
Pb1 Pb 0.84624(3) 0.44978(6) 0.84785(2) 0.0559(2) Uani 1 1 d . .
Pb2 Pb 0.84850(3) 0.03956(6) 0.90186(2) 0.0549(2) Uani 1 1 d . .
I1 I 0.78504(5) 0.12987(11) 0.82801(2) 0.0649(3) Uani 1 1 d . .
I2 I 0.92064(6) 0.44626(11) 0.78670(3) 0.0799(4) Uani 1 1 d . .
I3 I 0.91204(7) 0.75821(11) 0.86875(3) 0.0819(4) Uani 1 1 d . .
I4 I 0.95265(7) 0.26623(13) 0.87924(3) 0.0872(4) Uani 1 1 d . .
I5 I 0.92220(6) 0.00150(13) 0.96287(3) 0.0827(4) Uani 1 1 d . .
I6 I 0.77794(6) 0.35269(12) 0.92176(3) 0.0779(4) Uani 1 1 d . .
N1 N 0.4709(7) 0.5387(16) 0.6888(4) 0.105(5) Uani 1 1 d . U
H1A H 0.4481 0.4767 0.6783 0.126 Uiso 1 1 calc R U
H1B H 0.4627 0.6330 0.6881 0.126 Uiso 1 1 calc R U
N2 N 0.6175(6) 0.3821(13) 0.7431(3) 0.067(3) Uani 1 1 d . U
N3 N 0.5252(8) 1.0921(19) 0.9395(4) 0.128(6) Uani 1 1 d . U
H3A H 0.5465 1.0341 0.9272 0.154 Uiso 1 1 calc R U
H3B H 0.5347 1.1856 0.9408 0.154 Uiso 1 1 calc R U
N4 N 0.3783(7) 0.9238(14) 0.9922(3) 0.076(4) Uani 1 1 d . U
C1 C 0.5808(8) 0.2895(17) 0.7257(3) 0.068(4) Uani 1 1 d . U
H1 H 0.5891 0.1872 0.7263 0.081 Uiso 1 1 calc R U
C2 C 0.5340(8) 0.3377(17) 0.7081(4) 0.071(4) Uani 1 1 d . U
H2 H 0.5105 0.2684 0.6967 0.085 Uiso 1 1 calc R U
C3 C 0.5179(9) 0.4899(19) 0.7059(4) 0.078(5) Uani 1 1 d . U
C4 C 0.5564(8) 0.5856(18) 0.7246(4) 0.076(5) Uani 1 1 d . U
H4 H 0.5489 0.6883 0.7244 0.091 Uiso 1 1 calc R U
C5 C 0.6033(8) 0.5308(18) 0.7426(4) 0.077(5) Uani 1 1 d . U
H5 H 0.6268 0.5961 0.7551 0.092 Uiso 1 1 calc R U
C6 C 0.6725(8) 0.3244(19) 0.7602(4) 0.084(4) Uani 1 1 d . U
H6A H 0.6696 0.2160 0.7611 0.101 Uiso 1 1 calc R U
H6B H 0.6714 0.3620 0.7816 0.101 Uiso 1 1 calc R U
C7 C 0.7331(9) 0.366(2) 0.7458(5) 0.102(6) Uani 1 1 d . U
H7A H 0.7395 0.4714 0.7499 0.122 Uiso 1 1 calc R U
H7B H 0.7659 0.3124 0.7573 0.122 Uiso 1 1 calc R U
C8 C 0.7449(11) 0.343(3) 0.7134(5) 0.133(8) Uani 1 1 d . U
H8A H 0.7106 0.3918 0.7021 0.159 Uiso 1 1 calc R U
H8B H 0.7402 0.2363 0.7096 0.159 Uiso 1 1 calc R U
C9 C 0.8029(12) 0.388(3) 0.6981(6) 0.136(8) Uani 1 1 d . U
H9A H 0.8074 0.4943 0.7022 0.163 Uiso 1 1 calc R U
H9B H 0.8369 0.3389 0.7096 0.163 Uiso 1 1 calc R U
C10 C 0.8165(17) 0.369(5) 0.6673(8) 0.244(17) Uani 1 1 d . U
H10A H 0.7827 0.4162 0.6554 0.292 Uiso 1 1 calc R U
H10B H 0.8143 0.2627 0.6630 0.292 Uiso 1 1 calc R U
C11 C 0.873(2) 0.420(5) 0.6554(9) 0.258(19) Uani 1 1 d . U
H11A H 0.9040 0.3417 0.6575 0.310 Uiso 1 1 calc R U
H11B H 0.8866 0.5042 0.6682 0.310 Uiso 1 1 calc R U
C12 C 0.871(2) 0.467(6) 0.6233(10) 0.34(3) Uani 1 1 d . U
H12A H 0.8909 0.3922 0.6104 0.506 Uiso 1 1 calc GR U
H12B H 0.8937 0.5600 0.6212 0.506 Uiso 1 1 calc GR U
H12C H 0.8280 0.4806 0.6168 0.506 Uiso 1 1 calc GR U
C13 C 0.3957(8) 1.0713(17) 0.9956(4) 0.074(4) Uani 1 1 d . U
H13 H 0.3745 1.1307 1.0102 0.089 Uiso 1 1 calc R U
C14 C 0.4419(8) 1.1308(18) 0.9785(4) 0.078(4) Uani 1 1 d . U
H14 H 0.4517 1.2320 0.9804 0.093 Uiso 1 1 calc R U
C15 C 0.4771(9) 1.0367(19) 0.9566(4) 0.085(5) Uani 1 1 d . U
C16 C 0.4598(8) 0.8877(19) 0.9555(4) 0.079(5) Uani 1 1 d . U
H16 H 0.4815 0.8233 0.9420 0.095 Uiso 1 1 calc R U
C17 C 0.4136(8) 0.8352(18) 0.9729(4) 0.081(5) Uani 1 1 d . U
H17 H 0.4045 0.7333 0.9720 0.098 Uiso 1 1 calc R U
C18 C 0.3220(9) 0.865(2) 1.0094(4) 0.090(5) Uani 1 1 d . U
H18A H 0.3243 0.7561 1.0097 0.108 Uiso 1 1 calc R U
H18B H 0.3236 0.8992 1.0311 0.108 Uiso 1 1 calc R U
C19 C 0.2617(10) 0.908(2) 0.9959(5) 0.112(6) Uani 1 1 d . U
H19A H 0.2285 0.8573 1.0075 0.134 Uiso 1 1 calc R U
H19B H 0.2563 1.0149 0.9995 0.134 Uiso 1 1 calc R U
C20 C 0.2518(11) 0.881(3) 0.9633(5) 0.129(7) Uani 1 1 d . U
H20A H 0.2557 0.7739 0.9598 0.155 Uiso 1 1 calc R U
H20B H 0.2859 0.9289 0.9517 0.155 Uiso 1 1 calc R U
C21 C 0.1913(11) 0.930(3) 0.9492(6) 0.129(7) Uani 1 1 d . U
H21A H 0.1577 0.8882 0.9622 0.155 Uiso 1 1 calc R U
H21B H 0.1892 1.0378 0.9517 0.155 Uiso 1 1 calc R U
C22 C 0.1752(16) 0.898(4) 0.9167(7) 0.209(15) Uani 1 1 d . U
H22A H 0.2087 0.9372 0.9034 0.251 Uiso 1 1 calc R U
H22B H 0.1747 0.7901 0.9140 0.251 Uiso 1 1 calc R U
C23 C 0.117(2) 0.955(5) 0.9056(9) 0.28(2) Uani 1 1 d . U
H23A H 0.1146 1.0610 0.9103 0.336 Uiso 1 1 calc R U
H23B H 0.0825 0.9054 0.9166 0.336 Uiso 1 1 calc R U
C24 C 0.110(2) 0.932(6) 0.8713(10) 0.33(3) Uani 1 1 d . U
H24A H 0.0856 1.0124 0.8625 0.490 Uiso 1 1 calc GR U
H24B H 0.0883 0.8386 0.8675 0.490 Uiso 1 1 calc GR U
H24C H 0.1509 0.9288 0.8616 0.490 Uiso 1 1 calc GR U

loop_
_atom_site_aniso_label
_atom_site_aniso_U_11
_atom_site_aniso_U_22
_atom_site_aniso_U_33
_atom_site_aniso_U_23
_atom_site_aniso_U_13
_atom_site_aniso_U_12
Pb1 0.0638(5) 0.0493(3) 0.0545(4) 0.0036(3) -0.0008(3) 0.0049(3)
Pb2 0.0654(5) 0.0487(3) 0.0506(4) 0.0024(3) -0.0028(3) -0.0005(3)
I1 0.0693(8) 0.0656(6) 0.0599(7) 0.0006(5) -0.0042(6) -0.0150(5)
I2 0.1078(11) 0.0638(6) 0.0682(8) 0.0077(5) 0.0189(7) 0.0047(6)
I3 0.1073(11) 0.0553(6) 0.0831(8) -0.0117(6) 0.0025(7) 0.0019(6)
I4 0.0874(10) 0.0883(8) 0.0860(9) 0.0054(7) -0.0134(7) -0.0044(7)
I5 0.1054(11) 0.0790(7) 0.0638(8) 0.0083(6) -0.0224(7) -0.0052(7)
I6 0.0931(10) 0.0764(7) 0.0642(7) -0.0034(6) 0.0067(6) 0.0293(6)
N1 0.118(11) 0.092(9) 0.107(12) 0.001(8) -0.036(9) 0.026(8)
N2 0.074(7) 0.069(6) 0.057(7) -0.001(5) -0.003(5) -0.003(5)
N3 0.132(12) 0.129(11) 0.123(13) -0.006(10) 0.045(10) -0.031(9)
N4 0.085(8) 0.071(6) 0.071(8) 0.001(5) 0.014(6) 0.004(5)
C1 0.078(8) 0.063(7) 0.061(9) 0.006(6) -0.009(7) 0.003(6)
C2 0.077(9) 0.069(6) 0.068(9) 0.001(6) -0.011(7) 0.004(6)
C3 0.089(10) 0.070(6) 0.075(10) 0.008(6) -0.009(8) 0.008(6)
C4 0.082(10) 0.064(7) 0.082(10) 0.004(6) 0.000(7) 0.005(6)
C5 0.083(10) 0.072(6) 0.076(10) -0.004(6) -0.002(8) 0.002(6)
C6 0.081(8) 0.086(9) 0.086(9) 0.011(7) -0.018(6) -0.003(7)
C7 0.079(9) 0.119(14) 0.109(11) 0.020(10) -0.007(8) -0.002(8)
C8 0.122(14) 0.16(2) 0.114(11) 0.009(11) 0.011(10) 0.000(13)
C9 0.123(15) 0.147(18) 0.138(14) 0.018(13) 0.024(12) 0.014(13)
C10 0.20(2) 0.39(4) 0.144(15) -0.025(17) 0.058(15) -0.05(3)
C11 0.20(2) 0.40(5) 0.18(2) 0.02(2) 0.068(18) -0.03(2)
C12 0.24(4) 0.56(7) 0.21(2) 0.07(4) 0.09(2) 0.03(4)
C13 0.089(10) 0.071(6) 0.063(9) -0.002(6) 0.001(7) 0.005(6)
C14 0.091(10) 0.067(7) 0.076(10) 0.007(6) -0.002(7) -0.003(6)
C15 0.093(10) 0.085(7) 0.078(10) 0.003(6) 0.004(8) -0.007(7)
C16 0.088(10) 0.082(7) 0.066(10) -0.006(6) 0.014(8) -0.001(6)
C17 0.089(10) 0.067(7) 0.087(10) -0.003(6) 0.022(8) 0.003(6)
C18 0.089(8) 0.094(10) 0.088(10) 0.011(8) 0.018(7) -0.001(7)
C19 0.089(9) 0.137(16) 0.109(11) 0.017(11) 0.013(8) 0.005(9)
C20 0.109(13) 0.166(19) 0.113(11) 0.002(11) 0.002(10) 0.013(12)
C21 0.108(14) 0.142(18) 0.137(13) 0.015(12) -0.009(11) -0.006(12)
C22 0.17(2) 0.30(4) 0.151(15) -0.027(17) -0.041(15) 0.05(2)
C23 0.20(2) 0.45(6) 0.19(2) -0.04(3) -0.069(19) 0.10(3)
C24 0.26(4) 0.52(8) 0.20(2) -0.05(3) -0.09(2) 0.12(4)

loop_
_atom_type_symbol
_atom_type_description
_atom_type_scat_dispersion_real
_atom_type_scat_dispersion_imag
_atom_type_scat_source
C C 0.0033 0.0016 'International Tables Vol C Tables 4.2.6.8 and 6.1.1.4'
H H 0.0000 0.0000 'International Tables Vol C Tables 4.2.6.8 and 6.1.1.4'
I I -0.4742 1.8119 'International Tables Vol C Tables 4.2.6.8 and 6.1.1.4'
N N 0.0061 0.0033 'International Tables Vol C Tables 4.2.6.8 and 6.1.1.4'
Pb Pb -3.3944 10.1111 'International Tables Vol C Tables 4.2.6.8 and 6.1.1.4'

loop_
_geom_angle_atom_site_label_1
_geom_angle_atom_site_label_2
_geom_angle_atom_site_label_3
_geom_angle
_geom_angle_site_symmetry_1
_geom_angle_site_symmetry_3
I1 Pb1 I1 91.67(2) . 7_765
I2 Pb1 I1 102.79(3) . 7_765
I2 Pb1 I1 88.60(3) . .
I2 Pb1 I3 91.19(3) . .
I2 Pb1 I4 89.20(4) . .
I3 Pb1 I1 177.45(4) . .
I3 Pb1 I1 90.85(3) . 7_765
I4 Pb1 I1 167.77(4) . 7_765
I4 Pb1 I1 86.17(3) . .
I4 Pb1 I3 91.29(4) . .
I3 Pb2 I6 168.69(3) 1_545 .
I3 Pb2 I6 93.13(4) 1_545 7_755
I4 Pb2 I3 94.60(4) . 1_545
I4 Pb2 I6 169.44(4) . 7_755
I4 Pb2 I6 81.14(4) . .
I5 Pb2 I3 94.08(4) . 1_545
I5 Pb2 I4 88.48(4) . .
I5 Pb2 I6 98.15(4) . 7_755
I5 Pb2 I6 96.27(3) . .
I6 Pb2 I6 89.93(2) 7_755 .
Pb1 I1 Pb1 133.99(4) . 7_755
Pb2 I3 Pb1 128.22(5) 1_565 .
Pb1 I4 Pb2 87.99(4) . .
Pb2 I6 Pb2 137.93(4) 7_765 .
H1A N1 H1B 120.0 . .
C3 N1 H1A 120.0 . .
C3 N1 H1B 120.0 . .
C1 N2 C5 117.6(14) . .
C1 N2 C6 120.6(13) . .
C5 N2 C6 121.7(14) . .
H3A N3 H3B 120.0 . .
C15 N3 H3A 120.0 . .
C15 N3 H3B 120.0 . .
C13 N4 C18 120.1(14) . .
C17 N4 C13 118.3(15) . .
C17 N4 C18 121.6(14) . .
N2 C1 H1 118.6 . .
C2 C1 N2 122.7(15) . .
C2 C1 H1 118.6 . .
C1 C2 H2 118.7 . .
C1 C2 C3 122.6(16) . .
C3 C2 H2 118.7 . .
N1 C3 C2 123.1(17) . .
N1 C3 C4 122.9(16) . .
C2 C3 C4 113.9(16) . .
C3 C4 H4 119.4 . .
C5 C4 C3 121.3(16) . .
C5 C4 H4 119.4 . .
N2 C5 H5 119.1 . .
C4 C5 N2 121.8(17) . .
C4 C5 H5 119.1 . .
N2 C6 H6A 108.9 . .
N2 C6 H6B 108.9 . .
N2 C6 C7 113.5(14) . .
H6A C6 H6B 107.7 . .
C7 C6 H6A 108.9 . .
C7 C6 H6B 108.9 . .
C6 C7 H7A 107.0 . .
C6 C7 H7B 107.0 . .
H7A C7 H7B 106.7 . .
C8 C7 C6 121.5(19) . .
C8 C7 H7A 107.0 . .
C8 C7 H7B 107.0 . .
C7 C8 H8A 106.5 . .
C7 C8 H8B 106.5 . .
C7 C8 C9 123(2) . .
H8A C8 H8B 106.5 . .
C9 C8 H8A 106.5 . .
C9 C8 H8B 106.5 . .
C8 C9 H9A 105.9 . .
C8 C9 H9B 105.9 . .
H9A C9 H9B 106.3 . .
C10 C9 C8 126(3) . .
C10 C9 H9A 105.9 . .
C10 C9 H9B 105.9 . .
C9 C10 H10A 107.3 . .
C9 C10 H10B 107.3 . .
C9 C10 C11 120(4) . .
H10A C10 H10B 106.9 . .
C11 C10 H10A 107.3 . .
C11 C10 H10B 107.3 . .
C10 C11 H11A 108.4 . .
C10 C11 H11B 108.4 . .
C10 C11 C12 116(4) . .
H11A C11 H11B 107.4 . .
C12 C11 H11A 108.4 . .
C12 C11 H11B 108.4 . .
C11 C12 H12A 109.5 . .
C11 C12 H12B 109.5 . .
C11 C12 H12C 109.5 . .
H12A C12 H12B 109.5 . .
H12A C12 H12C 109.5 . .
H12B C12 H12C 109.5 . .
N4 C13 H13 119.2 . .
C14 C13 N4 121.6(16) . .
C14 C13 H13 119.2 . .
C13 C14 H14 120.3 . .
C13 C14 C15 119.5(16) . .
C15 C14 H14 120.3 . .
N3 C15 C14 121.2(17) . .
N3 C15 C16 122.4(18) . .
C16 C15 C14 116.4(17) . .
C15 C16 H16 119.3 . .
C17 C16 C15 121.4(17) . .
C17 C16 H16 119.3 . .
N4 C17 H17 118.7 . .
C16 C17 N4 122.5(16) . .
C16 C17 H17 118.7 . .
N4 C18 H18A 108.7 . .
N4 C18 H18B 108.7 . .
H18A C18 H18B 107.6 . .
C19 C18 N4 114.4(15) . .
C19 C18 H18A 108.7 . .
C19 C18 H18B 108.7 . .
C18 C19 H19A 107.8 . .
C18 C19 H19B 107.8 . .
H19A C19 H19B 107.2 . .
C20 C19 C18 117.9(19) . .
C20 C19 H19A 107.8 . .
C20 C19 H19B 107.8 . .
C19 C20 H20A 107.8 . .
C19 C20 H20B 107.8 . .
C19 C20 C21 118(2) . .
H20A C20 H20B 107.1 . .
C21 C20 H20A 107.8 . .
C21 C20 H20B 107.8 . .
C20 C21 H21A 106.8 . .
C20 C21 H21B 106.8 . .
H21A C21 H21B 106.7 . .
C22 C21 C20 122(2) . .
C22 C21 H21A 106.8 . .
C22 C21 H21B 106.8 . .
C21 C22 H22A 108.1 . .
C21 C22 H22B 108.1 . .
H22A C22 H22B 107.3 . .
C23 C22 C21 117(3) . .
C23 C22 H22A 108.1 . .
C23 C22 H22B 108.1 . .
C22 C23 H23A 109.3 . .
C22 C23 H23B 109.3 . .
C22 C23 C24 112(4) . .
H23A C23 H23B 108.0 . .
C24 C23 H23A 109.3 . .
C24 C23 H23B 109.3 . .
C23 C24 H24A 109.5 . .
C23 C24 H24B 109.5 . .
C23 C24 H24C 109.5 . .
H24A C24 H24B 109.5 . .
H24A C24 H24C 109.5 . .
H24B C24 H24C 109.5 . .

loop_
_geom_bond_atom_site_label_1
_geom_bond_atom_site_label_2
_geom_bond_distance
_geom_bond_site_symmetry_2
Pb1 I1 3.2451(11) .
Pb1 I1 3.3100(12) 7_765
Pb1 I2 3.0280(13) .
Pb1 I3 3.2082(12) .
Pb1 I4 3.0804(14) .
Pb2 I3 3.1738(12) 1_545
Pb2 I4 3.1365(14) .
Pb2 I5 3.0342(13) .
Pb2 I6 3.2564(13) 7_755
Pb2 I6 3.2773(12) .
I1 Pb1 3.3099(12) 7_755
I3 Pb2 3.1738(12) 1_565
I6 Pb2 3.2565(13) 7_765
N1 H1A 0.8600 .
N1 H1B 0.8600 .
N1 C3 1.30(2) .
N2 C1 1.351(18) .
N2 C5 1.361(18) .
N2 C6 1.460(19) .
N3 H3A 0.8600 .
N3 H3B 0.8600 .
N3 C15 1.34(2) .
N4 C13 1.374(18) .
N4 C17 1.361(19) .
N4 C18 1.49(2) .
C1 H1 0.9300 .
C1 C2 1.309(19) .
C2 H2 0.9300 .
C2 C3 1.40(2) .
C3 C4 1.42(2) .
C4 H4 0.9300 .
C4 C5 1.34(2) .
C5 H5 0.9300 .
C6 H6A 0.9700 .
C6 H6B 0.9700 .
C6 C7 1.46(2) .
C7 H7A 0.9700 .
C7 H7B 0.9700 .
C7 C8 1.41(3) .
C8 H8A 0.9700 .
C8 H8B 0.9700 .
C8 C9 1.44(3) .
C9 H9A 0.9700 .
C9 H9B 0.9700 .
C9 C10 1.35(3) .
C10 H10A 0.9700 .
C10 H10B 0.9700 .
C10 C11 1.37(4) .
C11 H11A 0.9700 .
C11 H11B 0.9700 .
C11 C12 1.42(5) .
C12 H12A 0.9600 .
C12 H12B 0.9600 .
C12 H12C 0.9600 .
C13 H13 0.9300 .
C13 C14 1.33(2) .
C14 H14 0.9300 .
C14 C15 1.45(2) .
C15 C16 1.38(2) .
C16 H16 0.9300 .
C16 C17 1.31(2) .
C17 H17 0.9300 .
C18 H18A 0.9700 .
C18 H18B 0.9700 .
C18 C19 1.45(2) .
C19 H19A 0.9700 .
C19 H19B 0.9700 .
C19 C20 1.42(3) .
C20 H20A 0.9700 .
C20 H20B 0.9700 .
C20 C21 1.47(3) .
C21 H21A 0.9700 .
C21 H21B 0.9700 .
C21 C22 1.45(3) .
C22 H22A 0.9700 .
C22 H22B 0.9700 .
C22 C23 1.41(4) .
C23 H23A 0.9700 .
C23 H23B 0.9700 .
C23 C24 1.48(4) .
C24 H24A 0.9600 .
C24 H24B 0.9600 .
C24 H24C 0.9600 .

loop_
_geom_torsion_atom_site_label_1
_geom_torsion_atom_site_label_2
_geom_torsion_atom_site_label_3
_geom_torsion_atom_site_label_4
_geom_torsion
N1 C3 C4 C5 178.1(17)
N2 C1 C2 C3 0(3)
N2 C6 C7 C8 -50(3)
N3 C15 C16 C17 178.5(19)
N4 C13 C14 C15 -3(3)
N4 C18 C19 C20 53(3)
C1 N2 C5 C4 -3(2)
C1 N2 C6 C7 106.6(18)
C1 C2 C3 N1 -179.0(18)
C1 C2 C3 C4 -1(3)
C2 C3 C4 C5 0(3)
C3 C4 C5 N2 2(3)
C5 N2 C1 C2 2(2)
C5 N2 C6 C7 -70(2)
C6 N2 C1 C2 -174.7(15)
C6 N2 C5 C4 173.7(16)
C6 C7 C8 C9 177(2)
C7 C8 C9 C10 -180(3)
C8 C9 C10 C11 178(4)
C9 C10 C11 C12 -149(4)
C13 N4 C17 C16 -6(3)
C13 N4 C18 C19 76(2)
C13 C14 C15 N3 -178.3(18)
C13 C14 C15 C16 -1(3)
C14 C15 C16 C17 1(3)
C15 C16 C17 N4 2(3)
C17 N4 C13 C14 6(2)
C17 N4 C18 C19 -104(2)
C18 N4 C13 C14 -173.6(16)
C18 N4 C17 C16 173.8(17)
C18 C19 C20 C21 -178.0(19)
C19 C20 C21 C22 -176(3)
C20 C21 C22 C23 -178(3)
C21 C22 C23 C24 173(4)
